data_4316133
loop_
_publ_author_name
'Muhammet I\,siklan'
'Nuran Asmafiliz'
'Ezgi Elif \"Ozalp'
'Elif Ece \.Ilter'
'Zeynel Kili\,c'
'B\"unyemin \,Co\,sut'
'Serkan Ye\,silot'
'Adem Kili\,c'
'Asli \"Ozt\"urk'
'Tuncer H\"okelek'
'L. Yasemin Ko\,c Bilir'
'Leyla A\,cik'
'Emel Aky\"uz'

_publ_section_title
;
 Phosphorus-Nitrogen Compounds. 21. Syntheses, Structural Investigations,
 Biological Activities, and DNA Interactions of New N/O Spirocyclic
 Phosphazene Derivatives. The NMR Behaviors of Chiral Phosphazenes with
 Stereogenic Centers upon the Addition of Chiral Solvating Agents
;
_journal_name_full 'Inorganic Chemistry'
_journal_page_first 7057
_journal_page_last 7071
_journal_paper_doi 10.1021/ic100781v
_journal_volume 49
_journal_year 2010
_chemical_formula_moiety 'C36 H42 N7 O2 P3'
_chemical_formula_sum 'C36 H42 N7 O2 P3'
_chemical_formula_weight 697.68
_chemical_name_systematic
;
 ?
;
_space_group_IT_number 14
_space_group_name_Hall '-P 2ybc'
_symmetry_cell_setting monoclinic
_symmetry_space_group_name_Hall '-P 2ybc'
_symmetry_space_group_name_H-M 'P 1 21/c 1'
_atom_sites_solution_hydrogens geom
_atom_sites_solution_primary direct
_atom_sites_solution_secondary difmap
_audit_creation_method SHELXL-97
_cell_angle_alpha 90.00
_cell_angle_beta 111.767(1)
_cell_angle_gamma 90.00
_cell_formula_units_Z 4
_cell_length_a 10.8726(2)
_cell_length_b 26.8581(4)
_cell_length_c 12.8439(2)
_cell_measurement_reflns_used 9967
_cell_measurement_temperature 150(2)
_cell_measurement_theta_max 28.2881
_cell_measurement_theta_min 2.1548
_cell_volume 3483.22(10)
_computing_cell_refinement 'SAINT (Bruker, 2007)'
_computing_data_collection 'APEX2 (Bruker, 2007)'
_computing_data_reduction SAINT
_computing_molecular_graphics 'Ortep-3 for Windows (Farrugia, 1997)'
_computing_publication_material 'WinGX publication routines (Farrugia, 1999) and PLATON (Spek, 2003)'
_computing_structure_refinement 'SHELXL97 (Sheldrick, 2008)'
_computing_structure_solution 'SHELXS97 (Sheldrick, 2008)'
_diffrn_ambient_temperature 150(2)
_diffrn_measured_fraction_theta_full 0.998
_diffrn_measured_fraction_theta_max 0.998
_diffrn_measurement_device_type 'Bruker Kappa APEXII CCD area-detector diffractometer'
_diffrn_measurement_method '\f and \w scans'
_diffrn_radiation_monochromator graphite
_diffrn_radiation_source 'fine-focus sealed tube'
_diffrn_radiation_type MoK\a
_diffrn_radiation_wavelength 0.71073
_diffrn_reflns_av_R_equivalents 0.0263
_diffrn_reflns_av_sigmaI/netI 0.0232
_diffrn_reflns_limit_h_max 10
_diffrn_reflns_limit_h_min -12
_diffrn_reflns_limit_k_max 25
_diffrn_reflns_limit_k_min -31
_diffrn_reflns_limit_l_max 14
_diffrn_reflns_limit_l_min -15
_diffrn_reflns_number 24664
_diffrn_reflns_theta_full 25.03
_diffrn_reflns_theta_max 25.03
_diffrn_reflns_theta_min 1.52
_exptl_absorpt_coefficient_mu 0.215
_exptl_absorpt_correction_T_max 0.9623
_exptl_absorpt_correction_T_min 0.9482
_exptl_absorpt_correction_type multi-scan
_exptl_absorpt_process_details '(SADABS; Bruker, 2005)'
_exptl_crystal_colour colorless
_exptl_crystal_density_diffrn 1.330
_exptl_crystal_density_method 'not measured'
_exptl_crystal_description block
_exptl_crystal_F_000 1472
_exptl_crystal_size_max 0.25
_exptl_crystal_size_mid 0.21
_exptl_crystal_size_min 0.18
_refine_diff_density_max 0.451
_refine_diff_density_min -0.356
_refine_diff_density_rms 0.047
_refine_ls_extinction_method none
_refine_ls_goodness_of_fit_ref 1.069
_refine_ls_hydrogen_treatment constr
_refine_ls_matrix_type full
_refine_ls_number_parameters 433
_refine_ls_number_reflns 6131
_refine_ls_number_restraints 0
_refine_ls_restrained_S_all 1.069
_refine_ls_R_factor_all 0.0437
_refine_ls_R_factor_gt 0.0399
_refine_ls_shift/su_max 0.000
_refine_ls_shift/su_mean 0.000
_refine_ls_structure_factor_coef Fsqd
_refine_ls_weighting_details 'calc w=1/[\s^2^(Fo^2^)+(0.0420P)^2^+3.3467P] where P=(Fo^2^+2Fc^2^)/3'
_refine_ls_weighting_scheme calc
_refine_ls_wR_factor_gt 0.1039
_refine_ls_wR_factor_ref 0.1062
_reflns_number_gt 5584
_reflns_number_total 6131
_reflns_threshold_expression I>2\s(I)
_cod_data_source_file ic100781v_si_018.cif
_cod_data_source_block compound_3e
_cod_original_sg_symbol_H-M 'P 21/c'
_cod_database_code 4316133

loop_
_symmetry_equiv_pos_as_xyz
'x, y, z'
'-x, y+1/2, -z+1/2'
'-x, -y, -z'
'x, -y-1/2, z-1/2'

loop_
_atom_site_label
_atom_site_type_symbol
_atom_site_fract_x
_atom_site_fract_y
_atom_site_fract_z
_atom_site_U_iso_or_equiv
_atom_site_adp_type
_atom_site_occupancy
_atom_site_symmetry_multiplicity
_atom_site_calc_flag
_atom_site_refinement_flags
_atom_site_disorder_assembly
_atom_site_disorder_group
C1 C 0.6275(2) 0.15954(8) -0.08501(16) 0.0238(4) Uani 1 1 d . . .
C2 C 0.5046(2) 0.17764(8) -0.15182(19) 0.0313(5) Uani 1 1 d . . .
H2 H 0.4424 0.1870 -0.1193 0.038 Uiso 1 1 calc R . .
C3 C 0.4725(2) 0.18214(9) -0.26583(19) 0.0361(5) Uani 1 1 d . . .
H3 H 0.3875 0.1941 -0.3122 0.043 Uiso 1 1 calc R . .
C4 C 0.5637(2) 0.16932(9) -0.31286(18) 0.0348(5) Uani 1 1 d . . .
H4 H 0.5423 0.1730 -0.3912 0.042 Uiso 1 1 calc R . .
C5 C 0.6866(2) 0.15111(8) -0.24502(17) 0.0276(5) Uani 1 1 d . . .
H5 H 0.7490 0.1422 -0.2776 0.033 Uiso 1 1 calc R . .
C6 C 0.72022(19) 0.14568(7) -0.12984(16) 0.0221(4) Uani 1 1 d . . .
C7 C 0.8524(2) 0.12423(8) -0.05784(16) 0.0250(4) Uani 1 1 d . . .
H7A H 0.8469 0.0874 -0.0601 0.030 Uiso 1 1 calc R . .
H7B H 0.9199 0.1344 -0.0884 0.030 Uiso 1 1 calc R . .
C8 C 1.0298(2) 0.12487(9) 0.12553(18) 0.0288(5) Uani 1 1 d . . .
H8A H 1.0377 0.0886 0.1151 0.035 Uiso 1 1 calc R . .
H8B H 1.0489 0.1310 0.2060 0.035 Uiso 1 1 calc R . .
C9 C 1.12947(19) 0.15221(8) 0.09096(16) 0.0251(4) Uani 1 1 d . . .
C10 C 1.2313(2) 0.12729(9) 0.07255(18) 0.0298(5) Uani 1 1 d . . .
H10 H 1.2354 0.0920 0.0772 0.036 Uiso 1 1 calc R . .
C11 C 1.3269(2) 0.15315(9) 0.04754(18) 0.0326(5) Uani 1 1 d . . .
H11 H 1.3967 0.1357 0.0359 0.039 Uiso 1 1 calc R . .
C12 C 1.3208(2) 0.20435(9) 0.03950(18) 0.0328(5) Uani 1 1 d . . .
H12 H 1.3870 0.2222 0.0233 0.039 Uiso 1 1 calc R . .
C13 C 1.2183(2) 0.22962(9) 0.05503(18) 0.0312(5) Uani 1 1 d . . .
H13 H 1.2130 0.2648 0.0479 0.037 Uiso 1 1 calc R . .
C14 C 1.1232(2) 0.20374(8) 0.08101(17) 0.0283(5) Uani 1 1 d . . .
H14 H 1.0533 0.2213 0.0921 0.034 Uiso 1 1 calc R . .
C15 C 0.9701(2) 0.16923(8) 0.54664(17) 0.0263(4) Uani 1 1 d . . .
C16 C 1.0834(2) 0.15525(9) 0.63511(19) 0.0376(6) Uani 1 1 d . . .
H16 H 1.1456 0.1331 0.6241 0.045 Uiso 1 1 calc R . .
C17 C 1.1036(3) 0.17445(11) 0.7407(2) 0.0463(7) Uani 1 1 d . . .
H17 H 1.1809 0.1655 0.8027 0.056 Uiso 1 1 calc R . .
C18 C 1.0129(3) 0.20619(11) 0.7562(2) 0.0460(7) Uani 1 1 d . . .
H18 H 1.0281 0.2191 0.8288 0.055 Uiso 1 1 calc R . .
C19 C 0.8993(2) 0.21955(9) 0.66679(19) 0.0364(5) Uani 1 1 d . . .
H19 H 0.8368 0.2414 0.6782 0.044 Uiso 1 1 calc R . .
C20 C 0.8768(2) 0.20088(8) 0.56010(17) 0.0263(4) Uani 1 1 d . . .
C21 C 0.7574(2) 0.21413(8) 0.45918(18) 0.0286(5) Uani 1 1 d . . .
H21A H 0.6857 0.2260 0.4832 0.034 Uiso 1 1 calc R . .
H21B H 0.7797 0.2414 0.4173 0.034 Uiso 1 1 calc R . .
C22 C 0.5731(2) 0.17263(9) 0.30889(17) 0.0297(5) Uani 1 1 d . . .
H22A H 0.5630 0.1526 0.2415 0.036 Uiso 1 1 calc R . .
H22B H 0.5501 0.2075 0.2846 0.036 Uiso 1 1 calc R . .
C23 C 0.4780(2) 0.15351(9) 0.36030(17) 0.0305(5) Uani 1 1 d . . .
C24 C 0.3666(2) 0.18075(10) 0.35323(19) 0.0394(6) Uani 1 1 d . . .
H24 H 0.3524 0.2129 0.3199 0.047 Uiso 1 1 calc R . .
C25 C 0.2757(2) 0.16094(14) 0.3950(2) 0.0545(8) Uani 1 1 d . . .
H25 H 0.1995 0.1797 0.3900 0.065 Uiso 1 1 calc R . .
C26 C 0.2950(3) 0.11483(15) 0.4431(3) 0.0617(9) Uani 1 1 d . . .
H26 H 0.2321 0.1015 0.4708 0.074 Uiso 1 1 calc R . .
C27 C 0.4058(3) 0.08762(12) 0.4515(2) 0.0571(8) Uani 1 1 d . . .
H27 H 0.4194 0.0556 0.4854 0.069 Uiso 1 1 calc R . .
C28 C 0.4976(3) 0.10689(10) 0.4106(2) 0.0414(6) Uani 1 1 d . . .
H28 H 0.5741 0.0881 0.4170 0.050 Uiso 1 1 calc R . .
C29 C 0.6217(3) -0.02597(10) 0.2887(2) 0.0511(7) Uani 1 1 d . . .
H29A H 0.6737 -0.0147 0.3660 0.061 Uiso 1 1 calc R . .
H29B H 0.6530 -0.0594 0.2775 0.061 Uiso 1 1 calc R . .
C30 C 0.4746(3) -0.02696(12) 0.2678(3) 0.0603(8) Uani 1 1 d . . .
H30A H 0.4457 -0.0610 0.2774 0.072 Uiso 1 1 calc R . .
H30B H 0.4541 -0.0043 0.3200 0.072 Uiso 1 1 calc R . .
C31 C 0.4085(3) -0.00984(11) 0.1492(3) 0.0517(7) Uani 1 1 d . . .
H31A H 0.3199 0.0043 0.1362 0.062 Uiso 1 1 calc R . .
H31B H 0.3991 -0.0375 0.0960 0.062 Uiso 1 1 calc R . .
C32 C 0.5024(2) 0.02999(9) 0.1375(2) 0.0389(6) Uani 1 1 d . . .
H32A H 0.4923 0.0343 0.0582 0.047 Uiso 1 1 calc R . .
H32B H 0.4868 0.0624 0.1674 0.047 Uiso 1 1 calc R . .
C33 C 1.0199(2) 0.02081(10) 0.3582(2) 0.0395(6) Uani 1 1 d . . .
H33A H 1.0202 0.0297 0.4331 0.047 Uiso 1 1 calc R . .
H33B H 1.0521 0.0495 0.3272 0.047 Uiso 1 1 calc R . .
C34 C 1.1029(3) -0.02520(12) 0.3641(3) 0.0574(8) Uani 1 1 d . . .
H34A H 1.1975 -0.0165 0.3850 0.069 Uiso 1 1 calc R . .
H34B H 1.0941 -0.0495 0.4187 0.069 Uiso 1 1 calc R . .
C35 C 1.0454(3) -0.04527(13) 0.2468(3) 0.0651(9) Uani 1 1 d . . .
H35A H 1.0597 -0.0817 0.2466 0.078 Uiso 1 1 calc R . .
H35B H 1.0874 -0.0292 0.1989 0.078 Uiso 1 1 calc R . .
C36 C 0.8990(3) -0.03347(11) 0.2044(2) 0.0548(8) Uani 1 1 d . . .
H36A H 0.8678 -0.0207 0.1266 0.066 Uiso 1 1 calc R . .
H36B H 0.8469 -0.0634 0.2067 0.066 Uiso 1 1 calc R . .
N1 N 0.82437(18) 0.16214(6) 0.23113(14) 0.0260(4) Uani 1 1 d . . .
N2 N 0.78325(18) 0.08229(6) 0.34145(14) 0.0264(4) Uani 1 1 d . . .
N3 N 0.75343(18) 0.07382(7) 0.12437(14) 0.0292(4) Uani 1 1 d . . .
N4 N 0.89344(16) 0.14114(7) 0.05907(13) 0.0232(4) Uani 1 1 d . . .
N5 N 0.71195(16) 0.17058(6) 0.38656(14) 0.0244(4) Uani 1 1 d . . .
N6 N 0.8874(2) 0.00527(7) 0.28254(16) 0.0352(4) Uani 1 1 d . . .
N7 N 0.63448(19) 0.00996(7) 0.20516(16) 0.0335(4) Uani 1 1 d . . .
O1 O 0.65495(14) 0.15760(6) 0.02967(12) 0.0302(3) Uani 1 1 d . . .
O2 O 0.95519(14) 0.15264(6) 0.43960(12) 0.0299(3) Uani 1 1 d . . .
P1 P 0.78391(5) 0.13108(2) 0.11901(4) 0.02192(13) Uani 1 1 d . . .
P2 P 0.81462(5) 0.139675(19) 0.34288(4) 0.02151(13) Uani 1 1 d . . .
P3 P 0.76542(5) 0.04597(2) 0.23790(5) 0.02599(14) Uani 1 1 d . . .

loop_
_atom_site_aniso_label
_atom_site_aniso_U_11
_atom_site_aniso_U_22
_atom_site_aniso_U_33
_atom_site_aniso_U_23
_atom_site_aniso_U_13
_atom_site_aniso_U_12
C1 0.0249(10) 0.0255(11) 0.0194(10) 0.0015(8) 0.0062(8) -0.0034(8)
C2 0.0249(11) 0.0341(12) 0.0325(12) 0.0041(9) 0.0080(9) 0.0043(9)
C3 0.0291(12) 0.0395(13) 0.0310(12) 0.0082(10) 0.0008(10) 0.0061(10)
C4 0.0385(12) 0.0396(13) 0.0207(11) 0.0043(9) 0.0045(9) -0.0030(10)
C5 0.0309(11) 0.0300(11) 0.0216(10) -0.0004(9) 0.0094(9) -0.0046(9)
C6 0.0224(10) 0.0225(10) 0.0195(10) -0.0003(8) 0.0055(8) -0.0046(8)
C7 0.0236(10) 0.0328(11) 0.0180(10) -0.0016(8) 0.0070(8) 0.0004(8)
C8 0.0222(10) 0.0370(12) 0.0238(11) 0.0051(9) 0.0047(8) 0.0019(9)
C9 0.0193(9) 0.0365(12) 0.0155(9) -0.0006(8) 0.0019(8) 0.0005(8)
C10 0.0258(11) 0.0339(12) 0.0261(11) 0.0012(9) 0.0054(9) 0.0043(9)
C11 0.0229(10) 0.0485(14) 0.0259(11) -0.0009(10) 0.0083(9) 0.0045(10)
C12 0.0257(11) 0.0478(14) 0.0230(11) -0.0035(10) 0.0068(9) -0.0090(10)
C13 0.0327(11) 0.0316(12) 0.0247(11) -0.0041(9) 0.0051(9) -0.0057(9)
C14 0.0223(10) 0.0362(12) 0.0229(10) -0.0038(9) 0.0042(8) 0.0020(9)
C15 0.0287(11) 0.0291(11) 0.0193(10) -0.0015(8) 0.0068(8) -0.0084(9)
C16 0.0308(12) 0.0430(14) 0.0299(12) 0.0033(10) 0.0008(10) -0.0061(10)
C17 0.0450(14) 0.0573(17) 0.0228(12) 0.0056(11) -0.0035(11) -0.0165(13)
C18 0.0579(16) 0.0579(17) 0.0209(12) -0.0102(11) 0.0130(11) -0.0282(14)
C19 0.0470(14) 0.0373(13) 0.0301(12) -0.0116(10) 0.0201(11) -0.0194(11)
C20 0.0334(11) 0.0239(11) 0.0240(10) -0.0036(8) 0.0132(9) -0.0097(9)
C21 0.0336(11) 0.0232(11) 0.0297(11) -0.0046(9) 0.0126(9) -0.0002(9)
C22 0.0264(11) 0.0372(13) 0.0217(10) 0.0006(9) 0.0045(9) 0.0034(9)
C23 0.0256(11) 0.0415(13) 0.0219(10) -0.0094(9) 0.0058(9) -0.0032(9)
C24 0.0273(11) 0.0569(16) 0.0283(12) -0.0157(11) 0.0036(9) 0.0024(11)
C25 0.0252(12) 0.098(3) 0.0387(15) -0.0346(16) 0.0101(11) -0.0082(14)
C26 0.0522(18) 0.094(3) 0.0496(17) -0.0375(18) 0.0318(14) -0.0389(18)
C27 0.075(2) 0.0580(18) 0.0502(17) -0.0130(14) 0.0364(16) -0.0257(16)
C28 0.0460(14) 0.0443(15) 0.0391(14) -0.0049(11) 0.0219(12) -0.0045(11)
C29 0.0561(17) 0.0401(15) 0.0543(17) 0.0158(13) 0.0171(13) -0.0118(13)
C30 0.0637(19) 0.0550(18) 0.065(2) 0.0044(15) 0.0280(16) -0.0241(15)
C31 0.0434(15) 0.0486(16) 0.0603(18) -0.0012(14) 0.0159(13) -0.0164(13)
C32 0.0358(13) 0.0365(13) 0.0412(14) 0.0019(11) 0.0105(11) -0.0067(10)
C33 0.0369(13) 0.0431(14) 0.0373(13) 0.0035(11) 0.0123(11) 0.0083(11)
C34 0.0527(17) 0.0636(19) 0.0591(18) 0.0076(15) 0.0244(14) 0.0254(15)
C35 0.072(2) 0.060(2) 0.076(2) -0.0083(17) 0.0426(18) 0.0162(16)
C36 0.074(2) 0.0380(15) 0.0497(16) -0.0098(13) 0.0194(15) 0.0175(14)
N1 0.0343(9) 0.0231(9) 0.0219(9) -0.0008(7) 0.0119(7) -0.0047(7)
N2 0.0341(9) 0.0250(9) 0.0227(9) 0.0044(7) 0.0134(7) 0.0029(7)
N3 0.0370(10) 0.0288(10) 0.0227(9) -0.0056(7) 0.0121(8) -0.0073(8)
N4 0.0202(8) 0.0316(10) 0.0161(8) 0.0008(7) 0.0047(7) 0.0002(7)
N5 0.0230(8) 0.0290(9) 0.0191(8) -0.0029(7) 0.0054(7) 0.0017(7)
N6 0.0392(11) 0.0282(10) 0.0370(11) -0.0039(8) 0.0129(9) 0.0062(8)
N7 0.0375(10) 0.0249(10) 0.0372(11) 0.0040(8) 0.0128(9) -0.0049(8)
O1 0.0249(7) 0.0464(9) 0.0208(7) 0.0043(7) 0.0101(6) 0.0062(7)
O2 0.0230(7) 0.0430(9) 0.0224(7) -0.0070(7) 0.0066(6) 0.0014(6)
P1 0.0228(3) 0.0262(3) 0.0170(3) -0.0001(2) 0.0076(2) -0.0018(2)
P2 0.0234(3) 0.0237(3) 0.0168(2) -0.0012(2) 0.0068(2) 0.0002(2)
P3 0.0313(3) 0.0214(3) 0.0263(3) -0.0011(2) 0.0118(2) -0.0009(2)

loop_
_atom_type_symbol
_atom_type_description
_atom_type_scat_dispersion_real
_atom_type_scat_dispersion_imag
_atom_type_scat_source
C C 0.0033 0.0016 'International Tables Vol C Tables 4.2.6.8 and 6.1.1.4'
H H 0.0000 0.0000 'International Tables Vol C Tables 4.2.6.8 and 6.1.1.4'
N N 0.0061 0.0033 'International Tables Vol C Tables 4.2.6.8 and 6.1.1.4'
O O 0.0106 0.0060 'International Tables Vol C Tables 4.2.6.8 and 6.1.1.4'
P P 0.1023 0.0942 'International Tables Vol C Tables 4.2.6.8 and 6.1.1.4'

loop_
_geom_angle_atom_site_label_1
_geom_angle_atom_site_label_2
_geom_angle_atom_site_label_3
_geom_angle
_geom_angle_site_symmetry_1
_geom_angle_site_symmetry_3
_geom_angle_publ_flag
C2 C1 C6 121.49(19) . . ?
C2 C1 O1 116.67(19) . . ?
C6 C1 O1 121.81(17) . . ?
C3 C2 C1 119.7(2) . . ?
C3 C2 H2 120.1 . . ?
C1 C2 H2 120.1 . . ?
C2 C3 C4 120.1(2) . . ?
C2 C3 H3 119.9 . . ?
C4 C3 H3 119.9 . . ?
C3 C4 C5 119.6(2) . . ?
C3 C4 H4 120.2 . . ?
C5 C4 H4 120.2 . . ?
C4 C5 C6 121.1(2) . . ?
C4 C5 H5 119.5 . . ?
C6 C5 H5 119.5 . . ?
C1 C6 C5 117.95(18) . . ?
C1 C6 C7 121.58(17) . . ?
C5 C6 C7 120.45(18) . . ?
N4 C7 C6 111.61(16) . . ?
N4 C7 H7A 109.3 . . ?
C6 C7 H7A 109.3 . . ?
N4 C7 H7B 109.3 . . ?
C6 C7 H7B 109.3 . . ?
H7A C7 H7B 108.0 . . ?
N4 C8 C9 111.32(17) . . ?
N4 C8 H8A 109.4 . . ?
C9 C8 H8A 109.4 . . ?
N4 C8 H8B 109.4 . . ?
C9 C8 H8B 109.4 . . ?
H8A C8 H8B 108.0 . . ?
C10 C9 C14 118.7(2) . . ?
C10 C9 C8 121.5(2) . . ?
C14 C9 C8 119.80(19) . . ?
C11 C10 C9 120.9(2) . . ?
C11 C10 H10 119.6 . . ?
C9 C10 H10 119.6 . . ?
C12 C11 C10 119.9(2) . . ?
C12 C11 H11 120.0 . . ?
C10 C11 H11 120.0 . . ?
C11 C12 C13 119.9(2) . . ?
C11 C12 H12 120.1 . . ?
C13 C12 H12 120.1 . . ?
C12 C13 C14 120.2(2) . . ?
C12 C13 H13 119.9 . . ?
C14 C13 H13 119.9 . . ?
C13 C14 C9 120.5(2) . . ?
C13 C14 H14 119.8 . . ?
C9 C14 H14 119.8 . . ?
C16 C15 C20 122.4(2) . . ?
C16 C15 O2 117.7(2) . . ?
C20 C15 O2 119.78(18) . . ?
C15 C16 C17 118.1(2) . . ?
C15 C16 H16 120.9 . . ?
C17 C16 H16 120.9 . . ?
C18 C17 C16 120.7(2) . . ?
C18 C17 H17 119.7 . . ?
C16 C17 H17 119.7 . . ?
C17 C18 C19 120.5(2) . . ?
C17 C18 H18 119.8 . . ?
C19 C18 H18 119.8 . . ?
C18 C19 C20 120.0(2) . . ?
C18 C19 H19 120.0 . . ?
C20 C19 H19 120.0 . . ?
C15 C20 C19 118.4(2) . . ?
C15 C20 C21 118.60(18) . . ?
C19 C20 C21 123.0(2) . . ?
N5 C21 C20 109.92(17) . . ?
N5 C21 H21A 109.7 . . ?
C20 C21 H21A 109.7 . . ?
N5 C21 H21B 109.7 . . ?
C20 C21 H21B 109.7 . . ?
H21A C21 H21B 108.2 . . ?
N5 C22 C23 112.86(17) . . ?
N5 C22 H22A 109.0 . . ?
C23 C22 H22A 109.0 . . ?
N5 C22 H22B 109.0 . . ?
C23 C22 H22B 109.0 . . ?
H22A C22 H22B 107.8 . . ?
C28 C23 C24 119.0(2) . . ?
C28 C23 C22 119.9(2) . . ?
C24 C23 C22 121.0(2) . . ?
C23 C24 C25 120.0(3) . . ?
C23 C24 H24 120.0 . . ?
C25 C24 H24 120.0 . . ?
C26 C25 C24 120.6(3) . . ?
C26 C25 H25 119.7 . . ?
C24 C25 H25 119.7 . . ?
C25 C26 C27 120.0(3) . . ?
C25 C26 H26 120.0 . . ?
C27 C26 H26 120.0 . . ?
C26 C27 C28 120.2(3) . . ?
C26 C27 H27 119.9 . . ?
C28 C27 H27 119.9 . . ?
C23 C28 C27 120.3(3) . . ?
C23 C28 H28 119.9 . . ?
C27 C28 H28 119.9 . . ?
N7 C29 C30 104.9(2) . . ?
N7 C29 H29A 110.8 . . ?
C30 C29 H29A 110.8 . . ?
N7 C29 H29B 110.8 . . ?
C30 C29 H29B 110.8 . . ?
H29A C29 H29B 108.8 . . ?
C31 C30 C29 104.5(2) . . ?
C31 C30 H30A 110.8 . . ?
C29 C30 H30A 110.8 . . ?
C31 C30 H30B 110.8 . . ?
C29 C30 H30B 110.8 . . ?
H30A C30 H30B 108.9 . . ?
C30 C31 C32 103.3(2) . . ?
C30 C31 H31A 111.1 . . ?
C32 C31 H31A 111.1 . . ?
C30 C31 H31B 111.1 . . ?
C32 C31 H31B 111.1 . . ?
H31A C31 H31B 109.1 . . ?
N7 C32 C31 103.1(2) . . ?
N7 C32 H32A 111.1 . . ?
C31 C32 H32A 111.1 . . ?
N7 C32 H32B 111.1 . . ?
C31 C32 H32B 111.1 . . ?
H32A C32 H32B 109.1 . . ?
N6 C33 C34 102.7(2) . . ?
N6 C33 H33A 111.2 . . ?
C34 C33 H33A 111.2 . . ?
N6 C33 H33B 111.2 . . ?
C34 C33 H33B 111.2 . . ?
H33A C33 H33B 109.1 . . ?
C35 C34 C33 103.0(2) . . ?
C35 C34 H34A 111.2 . . ?
C33 C34 H34A 111.2 . . ?
C35 C34 H34B 111.2 . . ?
C33 C34 H34B 111.2 . . ?
H34A C34 H34B 109.1 . . ?
C34 C35 C36 106.1(2) . . ?
C34 C35 H35A 110.5 . . ?
C36 C35 H35A 110.5 . . ?
C34 C35 H35B 110.5 . . ?
C36 C35 H35B 110.5 . . ?
H35A C35 H35B 108.7 . . ?
N6 C36 C35 104.2(2) . . ?
N6 C36 H36A 110.9 . . ?
C35 C36 H36A 110.9 . . ?
N6 C36 H36B 110.9 . . ?
C35 C36 H36B 110.9 . . ?
H36A C36 H36B 108.9 . . ?
P1 N1 P2 122.10(11) . . ?
P2 N2 P3 124.31(11) . . ?
P1 N3 P3 123.16(11) . . ?
C7 N4 C8 111.01(16) . . ?
C7 N4 P1 115.10(13) . . ?
C8 N4 P1 114.99(13) . . ?
C21 N5 C22 114.93(17) . . ?
C21 N5 P2 120.59(14) . . ?
C22 N5 P2 116.28(13) . . ?
C33 N6 C36 109.8(2) . . ?
C33 N6 P3 120.46(16) . . ?
C36 N6 P3 119.29(17) . . ?
C32 N7 C29 109.27(19) . . ?
C32 N7 P3 119.85(15) . . ?
C29 N7 P3 120.11(17) . . ?
C1 O1 P1 123.97(13) . . ?
C15 O2 P2 124.00(13) . . ?
N1 P1 N3 117.81(9) . . ?
N1 P1 O1 106.88(9) . . ?
N3 P1 O1 108.68(9) . . ?
N1 P1 N4 109.35(9) . . ?
N3 P1 N4 112.09(9) . . ?
O1 P1 N4 100.48(8) . . ?
N2 P2 N1 116.43(9) . . ?
N2 P2 O2 111.08(9) . . ?
N1 P2 O2 104.57(9) . . ?
N2 P2 N5 108.98(9) . . ?
N1 P2 N5 113.27(9) . . ?
O2 P2 N5 101.39(8) . . ?
N3 P3 N2 114.57(9) . . ?
N3 P3 N7 105.78(10) . . ?
N2 P3 N7 113.45(10) . . ?
N3 P3 N6 114.19(10) . . ?
N2 P3 N6 106.31(10) . . ?
N7 P3 N6 102.00(10) . . ?

loop_
_geom_bond_atom_site_label_1
_geom_bond_atom_site_label_2
_geom_bond_distance
_geom_bond_site_symmetry_2
_geom_bond_publ_flag
C1 C2 1.382(3) . ?
C1 C6 1.384(3) . ?
C1 O1 1.391(2) . ?
C2 C3 1.379(3) . ?
C2 H2 0.9500 . ?
C3 C4 1.383(3) . ?
C3 H3 0.9500 . ?
C4 C5 1.386(3) . ?
C4 H4 0.9500 . ?
C5 C6 1.394(3) . ?
C5 H5 0.9500 . ?
C6 C7 1.505(3) . ?
C7 N4 1.471(2) . ?
C7 H7A 0.9900 . ?
C7 H7B 0.9900 . ?
C8 N4 1.476(3) . ?
C8 C9 1.506(3) . ?
C8 H8A 0.9900 . ?
C8 H8B 0.9900 . ?
C9 C10 1.387(3) . ?
C9 C14 1.389(3) . ?
C10 C11 1.384(3) . ?
C10 H10 0.9500 . ?
C11 C12 1.379(3) . ?
C11 H11 0.9500 . ?
C12 C13 1.381(3) . ?
C12 H12 0.9500 . ?
C13 C14 1.385(3) . ?
C13 H13 0.9500 . ?
C14 H14 0.9500 . ?
C15 C16 1.382(3) . ?
C15 C20 1.382(3) . ?
C15 O2 1.396(2) . ?
C16 C17 1.390(4) . ?
C16 H16 0.9500 . ?
C17 C18 1.373(4) . ?
C17 H17 0.9500 . ?
C18 C19 1.386(4) . ?
C18 H18 0.9500 . ?
C19 C20 1.393(3) . ?
C19 H19 0.9500 . ?
C20 C21 1.498(3) . ?
C21 N5 1.463(3) . ?
C21 H21A 0.9900 . ?
C21 H21B 0.9900 . ?
C22 N5 1.470(3) . ?
C22 C23 1.508(3) . ?
C22 H22A 0.9900 . ?
C22 H22B 0.9900 . ?
C23 C28 1.389(4) . ?
C23 C24 1.389(3) . ?
C24 C25 1.394(4) . ?
C24 H24 0.9500 . ?
C25 C26 1.365(5) . ?
C25 H25 0.9500 . ?
C26 C27 1.379(5) . ?
C26 H26 0.9500 . ?
C27 C28 1.389(4) . ?
C27 H27 0.9500 . ?
C28 H28 0.9500 . ?
C29 N7 1.488(3) . ?
C29 C30 1.521(4) . ?
C29 H29A 0.9900 . ?
C29 H29B 0.9900 . ?
C30 C31 1.495(4) . ?
C30 H30A 0.9900 . ?
C30 H30B 0.9900 . ?
C31 C32 1.525(3) . ?
C31 H31A 0.9900 . ?
C31 H31B 0.9900 . ?
C32 N7 1.477(3) . ?
C32 H32A 0.9900 . ?
C32 H32B 0.9900 . ?
C33 N6 1.468(3) . ?
C33 C34 1.516(4) . ?
C33 H33A 0.9900 . ?
C33 H33B 0.9900 . ?
C34 C35 1.500(4) . ?
C34 H34A 0.9900 . ?
C34 H34B 0.9900 . ?
C35 C36 1.513(4) . ?
C35 H35A 0.9900 . ?
C35 H35B 0.9900 . ?
C36 N6 1.483(3) . ?
C36 H36A 0.9900 . ?
C36 H36B 0.9900 . ?
N1 P1 1.5791(17) . ?
N1 P2 1.5962(17) . ?
N2 P2 1.5772(18) . ?
N2 P3 1.6020(18) . ?
N3 P1 1.5800(19) . ?
N3 P3 1.6005(18) . ?
N4 P1 1.6625(17) . ?
N5 P2 1.6475(17) . ?
N6 P3 1.6491(19) . ?
N7 P3 1.6416(19) . ?
O1 P1 1.6115(15) . ?
O2 P2 1.6100(14) . ?

loop_
_geom_torsion_atom_site_label_1
_geom_torsion_atom_site_label_2
_geom_torsion_atom_site_label_3
_geom_torsion_atom_site_label_4
_geom_torsion
_geom_torsion_site_symmetry_1
_geom_torsion_site_symmetry_2
_geom_torsion_site_symmetry_3
_geom_torsion_site_symmetry_4
_geom_torsion_publ_flag
C6 C1 C2 C3 0.0(3) . . . . ?
O1 C1 C2 C3 177.9(2) . . . . ?
C1 C2 C3 C4 -1.0(4) . . . . ?
C2 C3 C4 C5 1.1(4) . . . . ?
C3 C4 C5 C6 -0.3(3) . . . . ?
C2 C1 C6 C5 0.8(3) . . . . ?
O1 C1 C6 C5 -176.90(18) . . . . ?
C2 C1 C6 C7 -177.8(2) . . . . ?
O1 C1 C6 C7 4.5(3) . . . . ?
C4 C5 C6 C1 -0.7(3) . . . . ?
C4 C5 C6 C7 177.9(2) . . . . ?
C1 C6 C7 N4 -26.6(3) . . . . ?
C5 C6 C7 N4 154.86(19) . . . . ?
N4 C8 C9 C10 -133.7(2) . . . . ?
N4 C8 C9 C14 48.8(3) . . . . ?
C14 C9 C10 C11 1.6(3) . . . . ?
C8 C9 C10 C11 -176.00(19) . . . . ?
C9 C10 C11 C12 -0.7(3) . . . . ?
C10 C11 C12 C13 -0.8(3) . . . . ?
C11 C12 C13 C14 1.4(3) . . . . ?
C12 C13 C14 C9 -0.4(3) . . . . ?
C10 C9 C14 C13 -1.1(3) . . . . ?
C8 C9 C14 C13 176.60(18) . . . . ?
C20 C15 C16 C17 -0.7(3) . . . . ?
O2 C15 C16 C17 175.5(2) . . . . ?
C15 C16 C17 C18 0.3(4) . . . . ?
C16 C17 C18 C19 0.2(4) . . . . ?
C17 C18 C19 C20 -0.3(4) . . . . ?
C16 C15 C20 C19 0.7(3) . . . . ?
O2 C15 C20 C19 -175.53(19) . . . . ?
C16 C15 C20 C21 179.7(2) . . . . ?
O2 C15 C20 C21 3.5(3) . . . . ?
C18 C19 C20 C15 -0.1(3) . . . . ?
C18 C19 C20 C21 -179.2(2) . . . . ?
C15 C20 C21 N5 38.6(3) . . . . ?
C19 C20 C21 N5 -142.3(2) . . . . ?
N5 C22 C23 C28 -52.6(3) . . . . ?
N5 C22 C23 C24 130.7(2) . . . . ?
C28 C23 C24 C25 -0.8(3) . . . . ?
C22 C23 C24 C25 175.9(2) . . . . ?
C23 C24 C25 C26 0.0(4) . . . . ?
C24 C25 C26 C27 0.5(4) . . . . ?
C25 C26 C27 C28 -0.4(4) . . . . ?
C24 C23 C28 C27 1.0(3) . . . . ?
C22 C23 C28 C27 -175.7(2) . . . . ?
C26 C27 C28 C23 -0.4(4) . . . . ?
N7 C29 C30 C31 23.0(3) . . . . ?
C29 C30 C31 C32 -37.0(3) . . . . ?
C30 C31 C32 N7 36.8(3) . . . . ?
N6 C33 C34 C35 37.1(3) . . . . ?
C33 C34 C35 C36 -33.7(3) . . . . ?
C34 C35 C36 N6 17.0(3) . . . . ?
C6 C7 N4 C8 -173.11(17) . . . . ?
C6 C7 N4 P1 54.1(2) . . . . ?
C9 C8 N4 C7 69.7(2) . . . . ?
C9 C8 N4 P1 -157.42(15) . . . . ?
C20 C21 N5 C22 158.84(17) . . . . ?
C20 C21 N5 P2 -53.8(2) . . . . ?
C23 C22 N5 C21 -86.8(2) . . . . ?
C23 C22 N5 P2 124.40(17) . . . . ?
C34 C33 N6 C36 -27.7(3) . . . . ?
C34 C33 N6 P3 -172.35(18) . . . . ?
C35 C36 N6 C33 7.0(3) . . . . ?
C35 C36 N6 P3 152.1(2) . . . . ?
C31 C32 N7 C29 -22.9(3) . . . . ?
C31 C32 N7 P3 -167.34(18) . . . . ?
C30 C29 N7 C32 0.3(3) . . . . ?
C30 C29 N7 P3 144.6(2) . . . . ?
C2 C1 O1 P1 171.49(16) . . . . ?
C6 C1 O1 P1 -10.7(3) . . . . ?
C16 C15 O2 P2 147.18(17) . . . . ?
C20 C15 O2 P2 -36.5(3) . . . . ?
P2 N1 P1 N3 -9.11(18) . . . . ?
P2 N1 P1 O1 113.46(13) . . . . ?
P2 N1 P1 N4 -138.60(12) . . . . ?
P3 N3 P1 N1 -1.66(18) . . . . ?
P3 N3 P1 O1 -123.32(13) . . . . ?
P3 N3 P1 N4 126.53(13) . . . . ?
C1 O1 P1 N1 146.45(16) . . . . ?
C1 O1 P1 N3 -85.44(17) . . . . ?
C1 O1 P1 N4 32.36(18) . . . . ?
C7 N4 P1 N1 -166.30(14) . . . . ?
C8 N4 P1 N1 62.76(17) . . . . ?
C7 N4 P1 N3 61.16(16) . . . . ?
C8 N4 P1 N3 -69.78(17) . . . . ?
C7 N4 P1 O1 -54.09(16) . . . . ?
C8 N4 P1 O1 174.97(15) . . . . ?
P3 N2 P2 N1 1.87(17) . . . . ?
P3 N2 P2 O2 -117.64(13) . . . . ?
P3 N2 P2 N5 131.49(13) . . . . ?
P1 N1 P2 N2 8.98(17) . . . . ?
P1 N1 P2 O2 131.94(12) . . . . ?
P1 N1 P2 N5 -118.55(13) . . . . ?
C15 O2 P2 N2 -95.03(17) . . . . ?
C15 O2 P2 N1 138.59(17) . . . . ?
C15 O2 P2 N5 20.64(18) . . . . ?
C21 N5 P2 N2 142.25(16) . . . . ?
C22 N5 P2 N2 -70.82(17) . . . . ?
C21 N5 P2 N1 -86.43(17) . . . . ?
C22 N5 P2 N1 60.51(17) . . . . ?
C21 N5 P2 O2 25.04(17) . . . . ?
C22 N5 P2 O2 171.97(15) . . . . ?
P1 N3 P3 N2 11.31(18) . . . . ?
P1 N3 P3 N7 137.03(13) . . . . ?
P1 N3 P3 N6 -111.64(14) . . . . ?
P2 N2 P3 N3 -11.48(17) . . . . ?
P2 N2 P3 N7 -133.09(13) . . . . ?
P2 N2 P3 N6 115.62(14) . . . . ?
C32 N7 P3 N3 -46.5(2) . . . . ?
C29 N7 P3 N3 172.91(19) . . . . ?
C32 N7 P3 N2 79.9(2) . . . . ?
C29 N7 P3 N2 -60.7(2) . . . . ?
C32 N7 P3 N6 -166.19(18) . . . . ?
C29 N7 P3 N6 53.2(2) . . . . ?
C33 N6 P3 N3 89.37(19) . . . . ?
C36 N6 P3 N3 -52.0(2) . . . . ?
C33 N6 P3 N2 -38.0(2) . . . . ?
C36 N6 P3 N2 -179.3(2) . . . . ?
C33 N6 P3 N7 -157.03(18) . . . . ?
C36 N6 P3 N7 61.6(2) . . . . ?
